data_7719283
loop_
_publ_author_name
'Blagov, Maxim A.'
'Lobach, Anatoly S.'
'Zorina, Leokadiya V.'
'Simonov, Sergey V.'
'Zakharov, Konstantin V.'
'Vasiliev, Alexander N.'
'Spitsyna, Nataliya G.'

_publ_section_title
;
 The magneto-structural correlations of ferric and ferrous neutral
 complexes with the pyruvic acid thiosemicarbazone ligand.
;
_journal_issue 38
_journal_name_full 'Dalton transactions (Cambridge, England : 2003)'
_journal_page_first 14427
_journal_page_last 14439
_journal_paper_doi 10.1039/d5dt01623a
_journal_volume 54
_journal_year 2025
_chemical_formula_moiety 'C8 H11 Fe N6 O4 S2'
_chemical_formula_sum 'C8 H11 Fe N6 O4 S2'
_chemical_formula_weight 375.20
_space_group_crystal_system triclinic
_space_group_IT_number 2
_space_group_name_Hall '-P 1'
_space_group_name_H-M_alt 'P -1'
_atom_sites_solution_hydrogens mixed
_atom_sites_solution_primary direct
_atom_sites_solution_secondary difmap
_audit_creation_method SHELXL-2018/3
_audit_update_record
;
2025-06-18 deposited with the CCDC.	2025-08-20 downloaded from the CCDC.
;
_cell_angle_alpha 86.344(7)
_cell_angle_beta 80.639(7)
_cell_angle_gamma 70.599(8)
_cell_formula_units_Z 2
_cell_length_a 8.4503(7)
_cell_length_b 9.5567(8)
_cell_length_c 9.2738(8)
_cell_measurement_reflns_used 2620
_cell_measurement_temperature 295(1)
_cell_measurement_theta_max 27.5700
_cell_measurement_theta_min 2.2760
_cell_volume 696.95(11)
_computing_cell_refinement 'CrysAlisPro 1.171.43.90 (Rigaku OD, 2023)'
_computing_data_collection 'EXPO (STOE, 1999)'
_computing_data_reduction 'CrysAlisPro 1.171.43.90 (Rigaku OD, 2023)'
_computing_structure_refinement 'SHELXL-2018/3 (Sheldrick, 2018)'
_computing_structure_solution 'SHELXS-97 (Sheldrick, 2008)'
_diffrn_ambient_temperature 295(1)
_diffrn_detector 'Image Plate'
_diffrn_detector_area_resol_mean 6.67
_diffrn_measured_fraction_theta_full 0.982
_diffrn_measured_fraction_theta_max 0.973
_diffrn_measurement_device diffractometer
_diffrn_measurement_device_type STOE
_diffrn_measurement_method '\f scans'
_diffrn_radiation_monochromator graphite
_diffrn_radiation_probe x-ray
_diffrn_radiation_type 'Mo K\a'
_diffrn_radiation_wavelength 0.71073
_diffrn_reflns_av_R_equivalents 0.0553
_diffrn_reflns_av_unetI/netI 0.0386
_diffrn_reflns_Laue_measured_fraction_full 0.982
_diffrn_reflns_Laue_measured_fraction_max 0.973
_diffrn_reflns_limit_h_max 11
_diffrn_reflns_limit_h_min -11
_diffrn_reflns_limit_k_max 12
_diffrn_reflns_limit_k_min -12
_diffrn_reflns_limit_l_max 12
_diffrn_reflns_limit_l_min -12
_diffrn_reflns_number 3301
_diffrn_reflns_point_group_measured_fraction_full 0.982
_diffrn_reflns_point_group_measured_fraction_max 0.973
_diffrn_reflns_theta_full 27.500
_diffrn_reflns_theta_max 28.083
_diffrn_reflns_theta_min 2.226
_diffrn_source 'fine-focus sealed X-ray tube'
_diffrn_source_type 'Enhance (Mo) X-ray Source'
_exptl_absorpt_coefficient_mu 1.406
_exptl_absorpt_correction_T_max 1.00000
_exptl_absorpt_correction_T_min 0.85552
_exptl_absorpt_correction_type multi-scan
_exptl_absorpt_process_details
;
CrysAlisPro 1.171.43.112a (Rigaku Oxford Diffraction, 2024)
Empirical absorption correction using spherical harmonics,
implemented in SCALE3 ABSPACK scaling algorithm.
;
_exptl_crystal_colour black
_exptl_crystal_density_diffrn 1.788
_exptl_crystal_description needle
_exptl_crystal_F_000 382
_exptl_crystal_size_max 0.340
_exptl_crystal_size_mid 0.040
_exptl_crystal_size_min 0.020
_refine_diff_density_max 0.643
_refine_diff_density_min -0.610
_refine_diff_density_rms 0.101
_refine_ls_extinction_method none
_refine_ls_goodness_of_fit_ref 1.156
_refine_ls_hydrogen_treatment mixed
_refine_ls_matrix_type full
_refine_ls_number_parameters 195
_refine_ls_number_reflns 3301
_refine_ls_number_restraints 0
_refine_ls_restrained_S_all 1.156
_refine_ls_R_factor_all 0.0843
_refine_ls_R_factor_gt 0.0605
_refine_ls_shift/su_max 0.000
_refine_ls_shift/su_mean 0.000
_refine_ls_structure_factor_coef Fsqd
_refine_ls_weighting_details 'w=1/[\s^2^(Fo^2^)+(0.0235P)^2^+2.2953P] where P=(Fo^2^+2Fc^2^)/3'
_refine_ls_weighting_scheme calc
_refine_ls_wR_factor_gt 0.1096
_refine_ls_wR_factor_ref 0.1221
_reflns_Friedel_coverage 0.000
_reflns_number_gt 2630
_reflns_number_total 3301
_reflns_threshold_expression 'I > 2\s(I)'
_cod_data_source_file d5dt01623a2.cif
_cod_data_source_block 1_RT
_cod_depositor_comments 'Adding full bibliography for 7719282--7719284.cif.'
_cod_database_code 7719283
_shelx_shelxl_version_number 2018/3
_shelx_space_group_comment
;
The symmetry employed for this shelxl refinement is uniquely defined
by the following loop, which should always be used as a source of
symmetry information in preference to the above space-group names.
They are only intended as comments.
;
_shelx_estimated_absorpt_t_min 0.646
_shelx_estimated_absorpt_t_max 0.972
_oxdiff_exptl_absorpt_empirical_full_min 0.804
_oxdiff_exptl_absorpt_empirical_full_max 1.188
_oxdiff_exptl_absorpt_empirical_details
;
Empirical correction (ABSPACK) includes:
- Absorption correction using spherical harmonics
- Frame scaling
;

loop_
_space_group_symop_operation_xyz
'x, y, z'
'-x, -y, -z'

loop_
_atom_site_label
_atom_site_type_symbol
_atom_site_fract_x
_atom_site_fract_y
_atom_site_fract_z
_atom_site_U_iso_or_equiv
_atom_site_adp_type
_atom_site_occupancy
_atom_site_site_symmetry_order
_atom_site_calc_flag
_atom_site_refinement_flags_posn
_atom_site_refinement_flags_adp
_atom_site_refinement_flags_occupancy
_atom_site_disorder_assembly
_atom_site_disorder_group
Fe1 Fe 0.38328(7) 0.25259(7) 0.21931(6) 0.02717(17) Uani 1 1 d . . . . .
S1 S 0.24441(14) 0.37335(14) 0.01913(12) 0.0376(3) Uani 1 1 d . . . . .
S2 S 0.34861(18) 0.02355(14) 0.16133(12) 0.0423(3) Uani 1 1 d . . . . .
O1 O 0.5856(4) 0.1569(4) 0.3223(3) 0.0422(8) Uani 1 1 d . . . . .
O2 O 0.3095(4) 0.4375(4) 0.3375(3) 0.0366(7) Uani 1 1 d . . . . .
O3 O 0.8665(4) 0.0773(4) 0.3040(3) 0.0384(8) Uani 1 1 d . . . . .
O4 O 0.1791(4) 0.5501(4) 0.5482(3) 0.0399(8) Uani 1 1 d . . . . .
N1 N 0.5919(4) 0.2640(4) 0.0627(3) 0.0234(7) Uani 1 1 d . . . . .
N2 N 0.5813(4) 0.3270(4) -0.0738(3) 0.0261(7) Uani 1 1 d . . . . .
N3 N 0.2385(4) 0.2038(4) 0.4193(3) 0.0252(7) Uani 1 1 d . . . . .
N4 N 0.2197(4) 0.0667(4) 0.4434(4) 0.0281(7) Uani 1 1 d . . . . .
H4 H 0.177(2) 0.0424(14) 0.526(5) 0.034 Uiso 1 1 calc R U . . .
N5 N 0.3998(5) 0.4510(4) -0.2272(4) 0.0377(9) Uani 1 1 d . . . . .
H5A H 0.480(3) 0.4558(5) -0.285(2) 0.045 Uiso 1 1 calc R U . . .
H5B H 0.305(4) 0.4872(16) -0.2475(10) 0.045 Uiso 1 1 calc R U . . .
N6 N 0.2573(5) -0.1594(4) 0.3547(4) 0.0377(9) Uani 1 1 d . . . . .
H6A H 0.2189(17) -0.1809(11) 0.433(3) 0.045 Uiso 1 1 calc R U . . .
H6B H 0.2868(13) -0.217(3) 0.291(3) 0.045 Uiso 1 1 calc R U . . .
C1 C 0.4228(5) 0.3831(5) -0.0983(4) 0.0278(9) Uani 1 1 d . . . . .
C2 C 0.7403(5) 0.2052(4) 0.1008(4) 0.0248(8) Uani 1 1 d . . . . .
C3 C 0.7336(5) 0.1410(5) 0.2525(4) 0.0287(9) Uani 1 1 d . . . . .
C4 C 0.2719(5) -0.0274(5) 0.3311(4) 0.0265(8) Uani 1 1 d . . . . .
C5 C 0.1911(5) 0.3007(5) 0.5201(4) 0.0251(8) Uani 1 1 d . . . . .
C6 C 0.2269(5) 0.4433(5) 0.4689(4) 0.0309(9) Uani 1 1 d . . . . .
C7 C 0.9024(5) 0.2016(6) 0.0103(5) 0.0398(11) Uani 1 1 d . . . . .
H7A H 0.924657 0.137396 -0.071387 0.060 Uiso 1 1 calc R U . . .
H7B H 0.992646 0.165141 0.067991 0.060 Uiso 1 1 calc R U . . .
H7C H 0.895365 0.299926 -0.024613 0.060 Uiso 1 1 calc R U . . .
C8 C 0.1109(6) 0.2842(6) 0.6715(4) 0.0378(11) Uani 1 1 d . . . . .
H8A H 0.032683 0.230895 0.670857 0.057 Uiso 1 1 calc R U . . .
H8B H 0.051159 0.380504 0.712662 0.057 Uiso 1 1 calc R U . . .
H8C H 0.196873 0.230395 0.729223 0.057 Uiso 1 1 calc R U . . .

loop_
_atom_site_aniso_label
_atom_site_aniso_U_11
_atom_site_aniso_U_22
_atom_site_aniso_U_33
_atom_site_aniso_U_23
_atom_site_aniso_U_13
_atom_site_aniso_U_12
Fe1 0.0250(3) 0.0382(4) 0.0185(3) 0.0031(2) 0.0009(2) -0.0132(2)
S1 0.0302(6) 0.0528(7) 0.0321(6) 0.0114(5) -0.0090(4) -0.0167(5)
S2 0.0670(8) 0.0391(7) 0.0230(5) -0.0022(5) 0.0065(5) -0.0260(6)
O1 0.0297(16) 0.071(2) 0.0219(15) 0.0141(15) -0.0013(12) -0.0153(16)
O2 0.0472(19) 0.0447(19) 0.0233(14) 0.0024(13) 0.0004(13) -0.0254(15)
O3 0.0269(16) 0.054(2) 0.0307(16) 0.0152(15) -0.0063(12) -0.0112(14)
O4 0.053(2) 0.0373(18) 0.0284(16) -0.0066(14) -0.0064(14) -0.0119(15)
N1 0.0313(18) 0.0259(17) 0.0146(14) 0.0023(12) -0.0022(12) -0.0125(14)
N2 0.0346(18) 0.0273(18) 0.0169(15) 0.0043(13) -0.0023(13) -0.0124(14)
N3 0.0246(17) 0.0303(18) 0.0210(15) 0.0039(13) -0.0030(13) -0.0103(14)
N4 0.0347(19) 0.0326(19) 0.0183(15) 0.0036(14) 0.0003(13) -0.0155(15)
N5 0.042(2) 0.045(2) 0.0284(19) 0.0126(17) -0.0129(16) -0.0162(18)
N6 0.050(2) 0.037(2) 0.0264(18) 0.0029(16) -0.0007(16) -0.0172(18)
C1 0.039(2) 0.026(2) 0.0215(19) 0.0019(16) -0.0058(16) -0.0145(18)
C2 0.027(2) 0.027(2) 0.0209(18) 0.0033(15) -0.0021(15) -0.0104(16)
C3 0.032(2) 0.034(2) 0.0203(18) 0.0045(16) -0.0009(16) -0.0136(18)
C4 0.025(2) 0.032(2) 0.0233(19) 0.0049(16) -0.0040(15) -0.0119(16)
C5 0.0237(19) 0.035(2) 0.0189(18) -0.0001(16) -0.0021(14) -0.0126(16)
C6 0.029(2) 0.042(3) 0.024(2) 0.0048(18) -0.0089(16) -0.0131(18)
C7 0.028(2) 0.052(3) 0.036(2) 0.015(2) 0.0003(18) -0.013(2)
C8 0.047(3) 0.048(3) 0.021(2) -0.0015(19) 0.0010(18) -0.022(2)

loop_
_atom_type_symbol
_atom_type_description
_atom_type_scat_dispersion_real
_atom_type_scat_dispersion_imag
_atom_type_scat_source
C C 0.0033 0.0016 'International Tables Vol C Tables 4.2.6.8 and 6.1.1.4'
H H 0.0000 0.0000 'International Tables Vol C Tables 4.2.6.8 and 6.1.1.4'
N N 0.0061 0.0033 'International Tables Vol C Tables 4.2.6.8 and 6.1.1.4'
O O 0.0106 0.0060 'International Tables Vol C Tables 4.2.6.8 and 6.1.1.4'
Fe Fe 0.3463 0.8444 'International Tables Vol C Tables 4.2.6.8 and 6.1.1.4'
S S 0.1246 0.1234 'International Tables Vol C Tables 4.2.6.8 and 6.1.1.4'

loop_
_geom_angle_atom_site_label_1
_geom_angle_atom_site_label_2
_geom_angle_atom_site_label_3
_geom_angle
_geom_angle_site_symmetry_1
_geom_angle_site_symmetry_3
_geom_angle_publ_flag
O2 Fe1 O1 92.71(14) . . ?
O2 Fe1 N1 106.13(12) . . ?
O1 Fe1 N1 76.26(12) . . ?
O2 Fe1 N3 75.00(12) . . ?
O1 Fe1 N3 84.71(12) . . ?
N1 Fe1 N3 160.96(12) . . ?
O2 Fe1 S1 94.11(10) . . ?
O1 Fe1 S1 154.73(9) . . ?
N1 Fe1 S1 78.47(9) . . ?
N3 Fe1 S1 120.56(9) . . ?
O2 Fe1 S2 150.79(9) . . ?
O1 Fe1 S2 95.48(12) . . ?
N1 Fe1 S2 103.05(10) . . ?
N3 Fe1 S2 77.90(10) . . ?
S1 Fe1 S2 90.32(5) . . ?
C1 S1 Fe1 97.81(14) . . ?
C4 S2 Fe1 99.89(15) . . ?
C3 O1 Fe1 118.8(3) . . ?
C6 O2 Fe1 121.1(3) . . ?
C2 N1 N2 118.2(3) . . ?
C2 N1 Fe1 116.3(2) . . ?
N2 N1 Fe1 125.5(2) . . ?
C1 N2 N1 111.9(3) . . ?
C5 N3 N4 121.6(3) . . ?
C5 N3 Fe1 117.0(3) . . ?
N4 N3 Fe1 120.9(2) . . ?
C4 N4 N3 117.5(3) . . ?
C4 N4 H4 121.3 . . ?
N3 N4 H4 121.3 . . ?
C1 N5 H5A 120.0 . . ?
C1 N5 H5B 120.0 . . ?
H5A N5 H5B 120.0 . . ?
C4 N6 H6A 120.0 . . ?
C4 N6 H6B 120.0 . . ?
H6A N6 H6B 120.0 . . ?
N2 C1 N5 116.1(4) . . ?
N2 C1 S1 126.2(3) . . ?
N5 C1 S1 117.7(3) . . ?
N1 C2 C7 125.5(3) . . ?
N1 C2 C3 112.7(3) . . ?
C7 C2 C3 121.8(4) . . ?
O3 C3 O1 123.7(4) . . ?
O3 C3 C2 120.5(3) . . ?
O1 C3 C2 115.9(4) . . ?
N6 C4 N4 117.6(4) . . ?
N6 C4 S2 120.7(3) . . ?
N4 C4 S2 121.7(3) . . ?
N3 C5 C8 126.7(4) . . ?
N3 C5 C6 112.3(3) . . ?
C8 C5 C6 121.0(4) . . ?
O4 C6 O2 125.3(4) . . ?
O4 C6 C5 120.6(4) . . ?
O2 C6 C5 114.1(4) . . ?
C2 C7 H7A 109.5 . . ?
C2 C7 H7B 109.5 . . ?
H7A C7 H7B 109.5 . . ?
C2 C7 H7C 109.5 . . ?
H7A C7 H7C 109.5 . . ?
H7B C7 H7C 109.5 . . ?
C5 C8 H8A 109.5 . . ?
C5 C8 H8B 109.5 . . ?
H8A C8 H8B 109.5 . . ?
C5 C8 H8C 109.5 . . ?
H8A C8 H8C 109.5 . . ?
H8B C8 H8C 109.5 . . ?

loop_
_geom_bond_atom_site_label_1
_geom_bond_atom_site_label_2
_geom_bond_distance
_geom_bond_site_symmetry_2
_geom_bond_publ_flag
Fe1 O2 2.001(3) . ?
Fe1 O1 2.013(3) . ?
Fe1 N1 2.122(3) . ?
Fe1 N3 2.164(3) . ?
Fe1 S1 2.3856(12) . ?
Fe1 S2 2.4070(14) . ?
S1 C1 1.736(4) . ?
S2 C4 1.708(4) . ?
O1 C3 1.277(5) . ?
O2 C6 1.296(5) . ?
O3 C3 1.242(5) . ?
O4 C6 1.213(5) . ?
N1 C2 1.290(5) . ?
N1 N2 1.370(4) . ?
N2 C1 1.319(5) . ?
N3 C5 1.278(5) . ?
N3 N4 1.372(5) . ?
N4 C4 1.340(5) . ?
N4 H4 0.85(5) . ?
N5 C1 1.334(5) . ?
N5 H5A 0.81(3) . ?
N5 H5B 0.81(3) . ?
N6 C4 1.309(5) . ?
N6 H6A 0.79(3) . ?
N6 H6B 0.79(3) . ?
C2 C7 1.477(5) . ?
C2 C3 1.499(5) . ?
C5 C8 1.479(5) . ?
C5 C6 1.523(6) . ?
C7 H7A 0.9600 . ?
C7 H7B 0.9600 . ?
C7 H7C 0.9600 . ?
C8 H8A 0.9600 . ?
C8 H8B 0.9600 . ?
C8 H8C 0.9600 . ?

loop_
_geom_hbond_atom_site_label_D
_geom_hbond_atom_site_label_H
_geom_hbond_atom_site_label_A
_geom_hbond_distance_DH
_geom_hbond_distance_HA
_geom_hbond_distance_DA
_geom_hbond_angle_DHA
_geom_hbond_site_symmetry_A
_geom_hbond_publ_flag
N4 H4 O3 0.85 1.94 2.759(4) 160.7 2_656 yes
N5 H5A O2 0.81 2.30 3.000(5) 145.7 2_665 yes
N5 H5B O4 0.81 2.27 2.924(5) 138.1 1_554 yes
N6 H6A O3 0.79 2.59 3.229(5) 138.9 2_656 yes
N6 H6B N2 0.79 2.27 3.022(5) 159.9 2_655 yes
C7 H7C S1 0.96 2.95 3.839(5) 154.6 2_665 yes
